data_7011649
loop_
_publ_author_name
'Beer, Paul D.'
'Brindley, Giles D.'
'Danny Fox, O.'
'Grieve, Alan'
'Ogden, Mark I.'
'Szemes, Fridrich'
'Drew, Michael G. B.'

_publ_section_title
;
 Acid-amide calixarene ligands for uranyl and lanthanide ions:
 synthesis, structure, coordination and extraction studies
;
_journal_issue 16
_journal_name_full 'Journal of the Chemical Society, Dalton Transactions'
_journal_page_first 3101
_journal_paper_doi 10.1039/b202442j
_journal_year 2002
_chemical_formula_sum 'C129 H197 N4 Na2 O18.5'
_chemical_formula_weight 2145.89
_chemical_name_systematic
; 
? 
;
_space_group_IT_number 15
_symmetry_cell_setting monoclinic
_symmetry_space_group_name_Hall '-C 2yc'
_symmetry_space_group_name_H-M 'C 1 2/c 1'
_atom_sites_solution_hydrogens geom
_atom_sites_solution_primary direct
_atom_sites_solution_secondary difmap
_audit_creation_method SHELXL-97
_cell_angle_alpha 90.00
_cell_angle_beta 99.008(10)
_cell_angle_gamma 90.00
_cell_formula_units_Z 8
_cell_length_a 38.60(5)
_cell_length_b 24.30(3)
_cell_length_c 29.79(4)
_cell_measurement_temperature 293(2)
_cell_volume 27598(6)
_computing_cell_refinement XDS
_computing_data_collection 'XDS (Kabsch, 1991)'
_computing_data_reduction XDS
_computing_molecular_graphics PLATON(Spek,1994)
_computing_structure_refinement 'SHELXL-93 (Sheldrick, 1993)'
_computing_structure_solution 'SHELXS-86 (Sheldrick, 1990)'
_diffrn_ambient_temperature 293(2)
_diffrn_measurement_device 'Marresearch Image Plate'
_diffrn_measurement_method '95 frames at 2^o intervals, counting time 2 min.'
_diffrn_radiation_monochromator graphite
_diffrn_radiation_source 'fine-focus sealed tube'
_diffrn_radiation_type MoK\a
_diffrn_radiation_wavelength 0.71073
_diffrn_reflns_av_R_equivalents 0.0000
_diffrn_reflns_av_sigmaI/netI 0.1645
_diffrn_reflns_limit_h_max 46
_diffrn_reflns_limit_h_min -47
_diffrn_reflns_limit_k_max 29
_diffrn_reflns_limit_k_min 0
_diffrn_reflns_limit_l_max 35
_diffrn_reflns_limit_l_min 0
_diffrn_reflns_number 23584
_diffrn_reflns_theta_max 26.09
_diffrn_reflns_theta_min 2.67
_exptl_absorpt_coefficient_mu 0.073
_exptl_absorpt_correction_type none
_exptl_crystal_density_diffrn 1.033
_exptl_crystal_density_method 'not measured'
_exptl_crystal_F_000 9352
_refine_diff_density_max 0.448
_refine_diff_density_min -0.244
_refine_diff_density_rms 0.062
_refine_ls_extinction_method none
_refine_ls_goodness_of_fit_ref 0.989
_refine_ls_hydrogen_treatment mixed
_refine_ls_matrix_type full
_refine_ls_number_parameters 1358
_refine_ls_number_reflns 23584
_refine_ls_number_restraints 36
_refine_ls_restrained_S_all 0.995
_refine_ls_R_factor_all 0.2520
_refine_ls_R_factor_gt 0.1091
_refine_ls_shift/su_max 0.093
_refine_ls_shift/su_mean 0.002
_refine_ls_structure_factor_coef Fsqd
_refine_ls_weighting_details 'w=1/[\s^2^(Fo^2^)+(0.1683P)^2^+0.0000P] where P=(Fo^2^+2Fc^2^)/3'
_refine_ls_weighting_scheme calc
_refine_ls_wR_factor_gt 0.2843
_refine_ls_wR_factor_ref 0.3533
_reflns_number_gt 8240
_reflns_number_total 23584
_reflns_threshold_expression >2sigma(I)
_cod_data_source_file b202442j.txt
_cod_data_source_block 2
_cod_depositor_comments
;
The following automatic conversions were performed:

'_refine_ls_weighting_scheme' value 'calc
w=1/[\s^2^(Fo^2^)+(0.1683P)^2^+0.0000P] where P=(Fo^2^+2Fc^2^)/3' was
changed to 'calc'. New tag '_refine_ls_weighting_details' was
created. The value of the new tag was set to
'w=1/[\s^2^(Fo^2^)+(0.1683P)^2^+0.0000P] where P=(Fo^2^+2Fc^2^)/3'.

Automatic conversion script
Id: cif_fix_values 3143 2015-03-26 13:38:13Z robertas 
;
_cod_original_cell_volume 27593(57)
_cod_original_sg_symbol_H-M C2/c
_cod_original_formula_sum 'C129 H197 N4 Na2 O18.50'
_cod_database_code 7011649

loop_
_symmetry_equiv_pos_as_xyz
'x, y, z'
'x, -y, z+1/2'
'x+1/2, y+1/2, z'
'x+1/2, -y+1/2, z+1/2'
'-x, -y, -z'
'-x, y, -z-1/2'
'-x+1/2, -y+1/2, -z'
'-x+1/2, y+1/2, -z-1/2'

loop_
_atom_site_label
_atom_site_type_symbol
_atom_site_fract_x
_atom_site_fract_y
_atom_site_fract_z
_atom_site_U_iso_or_equiv
_atom_site_adp_type
_atom_site_occupancy
_atom_site_calc_flag
_atom_site_refinement_flags
_atom_site_disorder_assembly
_atom_site_disorder_group
Na1 Na 0.31225(6) 0.27546(10) 0.18563(7) 0.0670(6) Uani 1 d . . .
Na2 Na 0.24126(6) 0.28171(9) 0.24744(8) 0.0661(6) Uani 1 d . . .
C11 C 0.35731(16) 0.1230(2) 0.1284(2) 0.0649(16) Uani 1 d . . .
C12 C 0.36928(17) 0.0921(3) 0.0943(2) 0.0690(17) Uani 1 d . . .
H12 H 0.3876 0.0674 0.1022 0.083 Uiso 1 calc R . .
C13 C 0.3545(2) 0.0975(3) 0.0491(3) 0.088(2) Uani 1 d . . .
C14 C 0.32698(19) 0.1332(3) 0.0371(2) 0.0801(19) Uani 1 d . . .
H14 H 0.3170 0.1366 0.0068 0.096 Uiso 1 calc R . .
C15 C 0.31356(15) 0.1654(2) 0.0710(2) 0.0627(16) Uani 1 d . . .
C16 C 0.32859(15) 0.1588(2) 0.1163(2) 0.0593(15) Uani 1 d . . .
C17 C 0.28463(15) 0.2088(2) 0.0558(2) 0.0595(15) Uani 1 d . . .
H17A H 0.2684 0.1949 0.0301 0.071 Uiso 1 calc R . .
H17B H 0.2716 0.2163 0.0804 0.071 Uiso 1 calc R . .
C21 C 0.30169(13) 0.2609(2) 0.04249(18) 0.0505(14) Uani 1 d . . .
C22 C 0.31438(16) 0.2639(3) 0.0011(2) 0.0691(17) Uani 1 d . . .
H22 H 0.3097 0.2346 -0.0191 0.083 Uiso 1 calc R . .
C23 C 0.33353(15) 0.3081(3) -0.0116(2) 0.0653(16) Uani 1 d . . .
C24 C 0.34017(16) 0.3511(3) 0.0202(2) 0.0702(17) Uani 1 d . . .
H24 H 0.3529 0.3815 0.0131 0.084 Uiso 1 calc R . .
C25 C 0.32849(16) 0.3496(2) 0.0611(2) 0.0632(16) Uani 1 d . . .
C26 C 0.30773(15) 0.3069(2) 0.07044(18) 0.0571(15) Uani 1 d . . .
C27 C 0.34113(18) 0.3944(3) 0.0963(2) 0.083(2) Uani 1 d . . .
H27A H 0.3379 0.4302 0.0819 0.099 Uiso 1 calc R . .
H27B H 0.3270 0.3931 0.1205 0.099 Uiso 1 calc R . .
C31 C 0.37954(16) 0.3869(2) 0.1164(2) 0.0623(16) Uani 1 d . . .
C32 C 0.40594(19) 0.4069(3) 0.0954(2) 0.0812(19) Uani 1 d . . .
H32 H 0.3998 0.4294 0.0701 0.097 Uiso 1 calc R . .
C33 C 0.4412(2) 0.3962(3) 0.1091(3) 0.092(2) Uani 1 d . . .
C34 C 0.44940(17) 0.3648(3) 0.1500(3) 0.081(2) Uani 1 d . . .
H34 H 0.4728 0.3577 0.1615 0.097 Uiso 1 calc R . .
C35 C 0.42353(19) 0.3445(3) 0.1731(2) 0.0786(19) Uani 1 d . . .
C36 C 0.38792(17) 0.3562(3) 0.1565(2) 0.0714(18) Uani 1 d . . .
C37 C 0.43527(18) 0.3065(3) 0.2149(2) 0.084(2) Uani 1 d . . .
H37A H 0.4584 0.3177 0.2298 0.101 Uiso 1 calc R . .
H37B H 0.4191 0.3107 0.2365 0.101 Uiso 1 calc R . .
C41 C 0.43640(18) 0.2456(3) 0.2009(2) 0.0754(18) Uani 1 d . . .
C42 C 0.46679(16) 0.2254(3) 0.1865(2) 0.0740(18) Uani 1 d . . .
H42 H 0.4862 0.2485 0.1878 0.089 Uiso 1 calc R . .
C43 C 0.46896(16) 0.1732(3) 0.1708(2) 0.0704(17) Uani 1 d . . .
C44 C 0.43992(15) 0.1399(3) 0.1690(2) 0.0648(16) Uani 1 d . . .
H44 H 0.4407 0.1043 0.1576 0.078 Uiso 1 calc R . .
C45 C 0.40938(15) 0.1581(3) 0.1837(2) 0.0603(15) Uani 1 d . . .
C46 C 0.40808(15) 0.2088(3) 0.2007(2) 0.0598(15) Uani 1 d . . .
C47 C 0.37649(15) 0.1199(3) 0.1764(2) 0.0703(17) Uani 1 d . . .
H47A H 0.3838 0.0822 0.1832 0.084 Uiso 1 calc R . .
H47B H 0.3607 0.1306 0.1972 0.084 Uiso 1 calc R . .
O150 O 0.31505(10) 0.18955(16) 0.14866(13) 0.0686(11) Uani 1 d . . .
O250 O 0.29238(9) 0.30920(15) 0.11065(12) 0.0584(10) Uani 1 d . . .
O350 O 0.36085(10) 0.33754(17) 0.17828(14) 0.0716(11) Uani 1 d . . .
O450 O 0.37834(10) 0.22988(16) 0.21774(13) 0.0673(11) Uani 1 d . . .
C251 C 0.25652(15) 0.3290(2) 0.1015(2) 0.0627(16) Uani 1 d . . .
H25A H 0.2431 0.3063 0.0783 0.075 Uiso 1 calc R . .
H25B H 0.2563 0.3664 0.0900 0.075 Uiso 1 calc R . .
C252 C 0.23932(17) 0.3279(2) 0.1440(2) 0.0572(15) Uani 1 d . . .
O253 O 0.25836(11) 0.31719(16) 0.18098(14) 0.0668(11) Uani 1 d . . .
O254 O 0.20712(12) 0.33758(18) 0.13828(14) 0.0771(12) Uani 1 d . . .
C100 C 0.3683(3) 0.0614(4) 0.0125(3) 0.116(3) Uani 1 d . . .
C101 C 0.3542(5) 0.0780(6) -0.0336(5) 0.260(9) Uani 1 d . . .
H10A H 0.3661 0.1105 -0.0414 0.312 Uiso 1 calc R . .
H10B H 0.3296 0.0855 -0.0357 0.312 Uiso 1 calc R . .
H10C H 0.3576 0.0488 -0.0543 0.312 Uiso 1 calc R . .
C102 C 0.3580(5) -0.0004(6) 0.0202(5) 0.243(7) Uani 1 d . . .
H10D H 0.3332 -0.0051 0.0109 0.292 Uiso 1 calc R . .
H10E H 0.3641 -0.0095 0.0518 0.292 Uiso 1 calc R . .
H10F H 0.3705 -0.0241 0.0025 0.292 Uiso 1 calc R . .
C103 C 0.4073(4) 0.0655(7) 0.0177(5) 0.242(8) Uani 1 d . . .
H10G H 0.4162 0.0356 0.0018 0.291 Uiso 1 calc R . .
H10H H 0.4170 0.0636 0.0493 0.291 Uiso 1 calc R . .
H10I H 0.4136 0.0998 0.0053 0.291 Uiso 1 calc R . .
C200 C 0.3449(2) 0.3101(3) -0.0580(2) 0.087(2) Uani 1 d . . .
C201 C 0.3658(3) 0.2543(5) -0.0651(3) 0.155(4) Uani 1 d . . .
H20A H 0.3813 0.2606 -0.0869 0.186 Uiso 1 calc R . .
H20B H 0.3494 0.2259 -0.0761 0.186 Uiso 1 calc R . .
H20C H 0.3792 0.2432 -0.0367 0.186 Uiso 1 calc R . .
C202 C 0.3116(3) 0.3089(4) -0.0954(3) 0.136(3) Uani 1 d . . .
H20D H 0.3184 0.3154 -0.1246 0.163 Uiso 1 calc R . .
H20E H 0.2955 0.3370 -0.0892 0.163 Uiso 1 calc R . .
H20F H 0.3005 0.2736 -0.0954 0.163 Uiso 1 calc R . .
C203 C 0.3683(4) 0.3572(6) -0.0646(4) 0.234(8) Uani 1 d . . .
H20G H 0.3558 0.3911 -0.0628 0.280 Uiso 1 calc R . .
H20H H 0.3756 0.3542 -0.0939 0.280 Uiso 1 calc R . .
H20I H 0.3885 0.3565 -0.0413 0.280 Uiso 1 calc R . .
C300 C 0.4697(2) 0.4200(4) 0.0849(3) 0.105(3) Uani 1 d . . .
C301 C 0.5043(3) 0.3972(5) 0.1012(4) 0.175(5) Uani 1 d . . .
H30A H 0.5219 0.4192 0.0902 0.209 Uiso 1 calc R . .
H30B H 0.5055 0.3601 0.0903 0.209 Uiso 1 calc R . .
H30C H 0.5084 0.3972 0.1338 0.209 Uiso 1 calc R . .
C302 C 0.4713(3) 0.4810(5) 0.0907(5) 0.214(7) Uani 1 d . . .
H30D H 0.4698 0.4902 0.1216 0.257 Uiso 1 calc R . .
H30E H 0.4522 0.4977 0.0709 0.257 Uiso 1 calc R . .
H30F H 0.4931 0.4944 0.0832 0.257 Uiso 1 calc R . .
C303 C 0.4604(3) 0.4087(7) 0.0343(5) 0.231(7) Uani 1 d . . .
H30G H 0.4364 0.4188 0.0241 0.277 Uiso 1 calc R . .
H30H H 0.4635 0.3703 0.0286 0.277 Uiso 1 calc R . .
H30I H 0.4754 0.4300 0.0181 0.277 Uiso 1 calc R . .
C400 C 0.50388(17) 0.1511(3) 0.1571(3) 0.086(2) Uani 1 d . . .
C401 C 0.5256(2) 0.1243(4) 0.1980(3) 0.127(3) Uani 1 d . . .
H40A H 0.5488 0.1171 0.1916 0.152 Uiso 1 calc R . .
H40B H 0.5148 0.0903 0.2047 0.152 Uiso 1 calc R . .
H40C H 0.5270 0.1485 0.2238 0.152 Uiso 1 calc R . .
C402 C 0.4971(3) 0.1079(6) 0.1200(4) 0.186(6) Uani 1 d . . .
H40D H 0.5191 0.0927 0.1145 0.223 Uiso 1 calc R . .
H40E H 0.4853 0.1245 0.0925 0.223 Uiso 1 calc R . .
H40F H 0.4828 0.0791 0.1293 0.223 Uiso 1 calc R . .
C403 C 0.5243(2) 0.1986(4) 0.1381(4) 0.144(4) Uani 1 d . . .
H40G H 0.5315 0.2250 0.1617 0.172 Uiso 1 calc R . .
H40H H 0.5094 0.2163 0.1134 0.172 Uiso 1 calc R . .
H40I H 0.5446 0.1840 0.1273 0.172 Uiso 1 calc R . .
C451 C 0.37959(17) 0.2183(3) 0.2646(2) 0.0812(19) Uani 1 d . . .
H45A H 0.4037 0.2192 0.2800 0.097 Uiso 1 calc R . .
H45B H 0.3701 0.1819 0.2684 0.097 Uiso 1 calc R . .
C452 C 0.35823(15) 0.2610(3) 0.2844(2) 0.0607(15) Uani 1 d . . .
O453 O 0.34807(12) 0.30221(19) 0.26209(15) 0.0810(13) Uani 1 d . . .
N454 N 0.35163(14) 0.2529(2) 0.32706(19) 0.0806(16) Uani 1 d . . .
C460 C 0.3659(2) 0.2065(4) 0.3541(3) 0.107(3) Uani 1 d D . .
H46A H 0.3712 0.2179 0.3856 0.128 Uiso 1 calc R . .
H46B H 0.3877 0.1956 0.3444 0.128 Uiso 1 calc R . .
C461 C 0.3417(2) 0.1571(3) 0.3510(3) 0.108(3) Uani 1 d D . .
H46C H 0.3363 0.1460 0.3194 0.130 Uiso 1 calc R . .
H46D H 0.3199 0.1682 0.3607 0.130 Uiso 1 calc R . .
C462 C 0.3563(4) 0.1062(5) 0.3796(4) 0.193(6) Uani 1 d D . .
H46E H 0.3711 0.1200 0.4065 0.231 Uiso 1 calc R . .
H46F H 0.3365 0.0882 0.3898 0.231 Uiso 1 calc R . .
C463 C 0.3755(6) 0.0652(8) 0.3606(7) 0.346(14) Uani 1 d D . .
H46G H 0.3845 0.0390 0.3842 0.416 Uiso 1 calc R . .
H46H H 0.3954 0.0821 0.3498 0.416 Uiso 1 calc R . .
C465 C 0.3746(13) 0.0178(18) 0.2844(13) 0.83(7) Uani 1 d D . .
C464 C 0.3530(6) 0.0332(8) 0.3201(8) 0.42(2) Uani 1 d D . .
H46L H 0.3434 0.0002 0.3316 0.506 Uiso 1 calc R . .
H46M H 0.3336 0.0562 0.3066 0.506 Uiso 1 calc R . .
C470 C 0.3280(2) 0.2900(3) 0.3467(2) 0.094(2) Uani 1 d D . .
H47C H 0.3130 0.2683 0.3632 0.112 Uiso 1 calc R . .
H47D H 0.3130 0.3087 0.3222 0.112 Uiso 1 calc R . .
C471 C 0.3468(3) 0.3318(4) 0.3779(3) 0.135(3) Uani 1 d D . .
H47E H 0.3612 0.3546 0.3614 0.162 Uiso 1 calc R . .
H47F H 0.3622 0.3134 0.4023 0.162 Uiso 1 calc R . .
C472 C 0.3208(4) 0.3676(5) 0.3977(4) 0.186(5) Uani 1 d D . .
H47G H 0.3047 0.3453 0.4120 0.224 Uiso 1 calc R . .
H47H H 0.3074 0.3903 0.3744 0.224 Uiso 1 calc R . .
C473 C 0.3451(6) 0.4044(9) 0.4345(8) 0.385(18) Uani 1 d D . .
H47I H 0.3488 0.3840 0.4628 0.463 Uiso 1 calc R . .
H47J H 0.3678 0.4076 0.4246 0.463 Uiso 1 calc R . .
C474 C 0.3346(8) 0.4572(9) 0.4442(11) 0.47(2) Uani 1 d D . .
H47K H 0.3113 0.4557 0.4525 0.563 Uiso 1 calc R . .
H47L H 0.3334 0.4800 0.4172 0.563 Uiso 1 calc R . .
C475 C 0.3604(8) 0.4839(8) 0.4838(7) 0.395(19) Uani 1 d D . .
H47M H 0.3770 0.4568 0.4972 0.475 Uiso 1 calc R . .
H47N H 0.3475 0.4975 0.5065 0.475 Uiso 1 calc R . .
H47O H 0.3727 0.5137 0.4722 0.475 Uiso 1 calc R . .
C51 C 0.20259(16) 0.3497(2) 0.3769(2) 0.0651(16) Uani 1 d . . .
C52 C 0.18783(16) 0.3465(3) 0.4177(2) 0.0745(18) Uani 1 d . . .
H52 H 0.1777 0.3780 0.4278 0.089 Uiso 1 calc R . .
C53 C 0.18776(18) 0.2986(4) 0.4431(2) 0.085(2) Uani 1 d . . .
C54 C 0.20351(17) 0.2513(3) 0.4277(2) 0.0757(18) Uani 1 d . . .
H54 H 0.2043 0.2188 0.4443 0.091 Uiso 1 calc R . .
C55 C 0.21834(15) 0.2532(2) 0.38665(19) 0.0582(15) Uani 1 d . . .
C56 C 0.21795(15) 0.3019(3) 0.36334(19) 0.0613(15) Uani 1 d . . .
C57 C 0.23246(15) 0.2004(2) 0.36977(19) 0.0624(16) Uani 1 d . . .
H57A H 0.2415 0.1772 0.3954 0.075 Uiso 1 calc R . .
H57B H 0.2516 0.2087 0.3533 0.075 Uiso 1 calc R . .
C61 C 0.20371(16) 0.1700(2) 0.3388(2) 0.0625(16) Uani 1 d . . .
C62 C 0.17603(18) 0.1440(2) 0.3569(2) 0.0734(18) Uani 1 d . . .
H62 H 0.1771 0.1430 0.3883 0.088 Uiso 1 calc R . .
C63 C 0.14727(16) 0.1199(2) 0.3298(2) 0.0654(17) Uani 1 d . . .
C64 C 0.14666(17) 0.1244(2) 0.2829(2) 0.0673(16) Uani 1 d . . .
H64 H 0.1274 0.1097 0.2640 0.081 Uiso 1 calc R . .
C65 C 0.17202(15) 0.1486(2) 0.26265(19) 0.0571(15) Uani 1 d . . .
C66 C 0.20241(15) 0.1698(2) 0.2918(2) 0.0583(15) Uani 1 d . . .
C67 C 0.16731(15) 0.1583(2) 0.21173(19) 0.0597(15) Uani 1 d . . .
H67A H 0.1595 0.1246 0.1959 0.072 Uiso 1 calc R . .
H67B H 0.1896 0.1687 0.2030 0.072 Uiso 1 calc R . .
C71 C 0.14046(16) 0.2036(2) 0.19813(19) 0.0621(16) Uani 1 d . . .
C72 C 0.10455(16) 0.1915(3) 0.18999(19) 0.0635(16) Uani 1 d . . .
H72 H 0.0974 0.1551 0.1916 0.076 Uiso 1 calc R . .
C73 C 0.07912(18) 0.2324(3) 0.1795(2) 0.0795(19) Uani 1 d . . .
C74 C 0.09029(16) 0.2870(3) 0.17782(19) 0.0644(16) Uani 1 d . . .
H74 H 0.0737 0.3147 0.1709 0.077 Uiso 1 calc R . .
C75 C 0.12572(15) 0.3006(2) 0.18635(18) 0.0552(14) Uani 1 d . . .
C76 C 0.15108(15) 0.2587(2) 0.19466(17) 0.0519(14) Uani 1 d . . .
C77 C 0.13623(14) 0.3613(2) 0.18895(18) 0.0543(14) Uani 1 d . . .
H77A H 0.1592 0.3654 0.1801 0.065 Uiso 1 calc R . .
H77B H 0.1196 0.3823 0.1679 0.065 Uiso 1 calc R . .
C81 C 0.13704(14) 0.3834(2) 0.23671(19) 0.0517(14) Uani 1 d . . .
C82 C 0.10503(16) 0.3984(2) 0.2503(2) 0.0634(16) Uani 1 d . . .
H82 H 0.0846 0.3965 0.2291 0.076 Uiso 1 calc R . .
C83 C 0.10264(15) 0.4161(2) 0.2949(2) 0.0614(15) Uani 1 d . . .
C84 C 0.13402(18) 0.4179(2) 0.3255(2) 0.0702(17) Uani 1 d . . .
H84 H 0.1332 0.4296 0.3550 0.084 Uiso 1 calc R . .
C85 C 0.16654(16) 0.4029(2) 0.3141(2) 0.0602(15) Uani 1 d . . .
C86 C 0.16677(14) 0.3885(2) 0.2673(2) 0.0497(14) Uani 1 d . . .
C87 C 0.19935(15) 0.4018(2) 0.3493(2) 0.0648(16) Uani 1 d . . .
H87A H 0.2197 0.4055 0.3342 0.078 Uiso 1 calc R . .
H87B H 0.1991 0.4331 0.3696 0.078 Uiso 1 calc R . .
O550 O 0.23338(11) 0.30168(17) 0.32402(14) 0.0798(12) Uani 1 d . . .
O650 O 0.23020(9) 0.19013(14) 0.27244(12) 0.0531(9) Uani 1 d . . .
O750 O 0.18652(9) 0.27029(14) 0.19985(12) 0.0575(10) Uani 1 d . . .
O850 O 0.20025(9) 0.37561(15) 0.25576(12) 0.0594(10) Uani 1 d . . .
C651 C 0.25321(16) 0.1472(2) 0.2623(2) 0.0712(18) Uani 1 d . . .
H65A H 0.2401 0.1203 0.2424 0.085 Uiso 1 calc R . .
H65B H 0.2633 0.1287 0.2902 0.085 Uiso 1 calc R . .
C652 C 0.28260(15) 0.1712(3) 0.2392(2) 0.0642(16) Uani 1 d . . .
O653 O 0.28645(10) 0.22070(19) 0.23771(14) 0.0729(12) Uani 1 d . . .
O654 O 0.30126(12) 0.13524(18) 0.22418(16) 0.0850(13) Uani 1 d . . .
C500 C 0.1723(3) 0.2958(4) 0.4881(3) 0.114(3) Uani 1 d . . .
C501 C 0.1983(3) 0.2881(7) 0.5248(4) 0.223(8) Uani 1 d . . .
H50A H 0.1880 0.2758 0.5504 0.268 Uiso 1 calc R . .
H50B H 0.2104 0.3221 0.5322 0.268 Uiso 1 calc R . .
H50C H 0.2145 0.2608 0.5175 0.268 Uiso 1 calc R . .
C502 C 0.1490(5) 0.2415(7) 0.4872(5) 0.249(8) Uani 1 d . . .
H50D H 0.1640 0.2105 0.4960 0.299 Uiso 1 calc R . .
H50E H 0.1366 0.2358 0.4571 0.299 Uiso 1 calc R . .
H50F H 0.1326 0.2456 0.5080 0.299 Uiso 1 calc R . .
C503 C 0.1434(4) 0.3380(6) 0.4883(4) 0.217(7) Uani 1 d . . .
H50G H 0.1378 0.3414 0.5184 0.260 Uiso 1 calc R . .
H50H H 0.1229 0.3264 0.4679 0.260 Uiso 1 calc R . .
H50I H 0.1511 0.3730 0.4785 0.260 Uiso 1 calc R . .
C600 C 0.11897(18) 0.0894(3) 0.3503(2) 0.0795(19) Uani 1 d . . .
C601 C 0.1203(3) 0.1030(6) 0.4001(4) 0.209(6) Uani 1 d . . .
H60A H 0.0968 0.1066 0.4067 0.251 Uiso 1 calc R . .
H60B H 0.1327 0.1369 0.4069 0.251 Uiso 1 calc R . .
H60C H 0.1321 0.0739 0.4183 0.251 Uiso 1 calc R . .
C602 C 0.0822(2) 0.1082(4) 0.3286(3) 0.134(3) Uani 1 d . . .
H60D H 0.0810 0.1106 0.2963 0.160 Uiso 1 calc R . .
H60E H 0.0773 0.1437 0.3405 0.160 Uiso 1 calc R . .
H60F H 0.0651 0.0821 0.3357 0.160 Uiso 1 calc R . .
C603 C 0.1222(4) 0.0291(5) 0.3419(6) 0.240(8) Uani 1 d . . .
H60G H 0.1173 0.0219 0.3099 0.288 Uiso 1 calc R . .
H60H H 0.1057 0.0094 0.3569 0.288 Uiso 1 calc R . .
H60I H 0.1455 0.0171 0.3537 0.288 Uiso 1 calc R . .
C700 C 0.03916(18) 0.2185(3) 0.1695(3) 0.086(2) Uani 1 d . . .
C701 C 0.0306(2) 0.1709(4) 0.1947(4) 0.148(4) Uani 1 d . . .
H70A H 0.0350 0.1788 0.2267 0.178 Uiso 1 calc R . .
H70B H 0.0447 0.1403 0.1883 0.178 Uiso 1 calc R . .
H70C H 0.0062 0.1619 0.1859 0.178 Uiso 1 calc R . .
C702 C 0.0306(3) 0.2073(8) 0.1217(4) 0.269(10) Uani 1 d . . .
H70D H 0.0155 0.1757 0.1171 0.323 Uiso 1 calc R . .
H70E H 0.0517 0.2003 0.1094 0.323 Uiso 1 calc R . .
H70F H 0.0188 0.2386 0.1066 0.323 Uiso 1 calc R . .
C703 C 0.0153(2) 0.2637(3) 0.1775(4) 0.144(4) Uani 1 d . . .
H70G H 0.0179 0.2936 0.1572 0.173 Uiso 1 calc R . .
H70H H 0.0210 0.2762 0.2083 0.173 Uiso 1 calc R . .
H70I H -0.0085 0.2508 0.1720 0.173 Uiso 1 calc R . .
C800 C 0.06649(18) 0.4332(3) 0.3059(3) 0.085(2) Uani 1 d . . .
C801 C 0.04086(18) 0.3869(3) 0.2973(3) 0.099(2) Uani 1 d . . .
H80A H 0.0361 0.3793 0.2653 0.118 Uiso 1 calc R . .
H80B H 0.0194 0.3969 0.3078 0.118 Uiso 1 calc R . .
H80C H 0.0505 0.3547 0.3133 0.118 Uiso 1 calc R . .
C802 C 0.0517(2) 0.4820(4) 0.2765(3) 0.126(3) Uani 1 d . . .
H80D H 0.0677 0.5124 0.2813 0.151 Uiso 1 calc R . .
H80E H 0.0295 0.4928 0.2846 0.151 Uiso 1 calc R . .
H80F H 0.0484 0.4715 0.2450 0.151 Uiso 1 calc R . .
C803 C 0.0698(2) 0.4513(4) 0.3552(3) 0.124(3) Uani 1 d . . .
H80G H 0.0763 0.4203 0.3747 0.148 Uiso 1 calc R . .
H80H H 0.0478 0.4657 0.3609 0.148 Uiso 1 calc R . .
H80I H 0.0875 0.4793 0.3611 0.148 Uiso 1 calc R . .
C851 C 0.21800(16) 0.4219(2) 0.2407(2) 0.0694(17) Uani 1 d . . .
H85A H 0.2115 0.4550 0.2555 0.083 Uiso 1 calc R . .
H85B H 0.2113 0.4264 0.2081 0.083 Uiso 1 calc R . .
C852 C 0.25694(15) 0.4128(2) 0.2520(2) 0.0570(15) Uani 1 d . . .
O853 O 0.26808(9) 0.37429(16) 0.27806(13) 0.0639(10) Uani 1 d . . .
N854 N 0.27881(13) 0.4462(2) 0.23433(17) 0.0655(13) Uani 1 d . . .
C860 C 0.26647(19) 0.4918(3) 0.2050(2) 0.085(2) Uani 1 d D . .
H86A H 0.2828 0.5223 0.2114 0.102 Uiso 1 calc R . .
H86B H 0.2439 0.5038 0.2119 0.102 Uiso 1 calc R . .
C861 C 0.2626(2) 0.4778(3) 0.1544(3) 0.099(2) Uani 1 d D . .
H86C H 0.2842 0.4607 0.1486 0.119 Uiso 1 calc R . .
H86D H 0.2440 0.4509 0.1475 0.119 Uiso 1 calc R . .
C862 C 0.2545(3) 0.5265(4) 0.1221(3) 0.128(3) Uani 1 d D . .
H86E H 0.2321 0.5424 0.1259 0.153 Uiso 1 calc R . .
H86F H 0.2724 0.5546 0.1295 0.153 Uiso 1 calc R . .
C863 C 0.2533(5) 0.5085(5) 0.0729(4) 0.214(7) Uani 1 d D . .
H86G H 0.2747 0.4883 0.0711 0.257 Uiso 1 calc R . .
H86H H 0.2340 0.4827 0.0658 0.257 Uiso 1 calc R . .
C864 C 0.2494(7) 0.5510(8) 0.0367(6) 0.346(12) Uani 1 d D . .
H86I H 0.2691 0.5762 0.0412 0.415 Uiso 1 calc R . .
H86J H 0.2280 0.5718 0.0368 0.415 Uiso 1 calc R . .
C865 C 0.2482(8) 0.5188(15) -0.0099(6) 0.51(3) Uani 1 d D . .
H86K H 0.2664 0.4915 -0.0068 0.612 Uiso 1 calc R . .
H86L H 0.2516 0.5442 -0.0335 0.612 Uiso 1 calc R . .
H86M H 0.2258 0.5011 -0.0176 0.612 Uiso 1 calc R . .
C870 C 0.31634(18) 0.4340(3) 0.2414(3) 0.092(2) Uani 1 d D . .
H87C H 0.3255 0.4422 0.2136 0.110 Uiso 1 calc R . .
H87D H 0.3196 0.3949 0.2474 0.110 Uiso 1 calc R . .
C871 C 0.3373(3) 0.4653(4) 0.2797(4) 0.144(4) Uani 1 d D . .
H87E H 0.3293 0.4555 0.3079 0.173 Uiso 1 calc R . .
H87F H 0.3332 0.5044 0.2747 0.173 Uiso 1 calc R . .
C872 C 0.3761(3) 0.4541(6) 0.2841(6) 0.237(8) Uani 1 d D . .
H87G H 0.3791 0.4153 0.2914 0.284 Uiso 1 calc R . .
H87H H 0.3821 0.4586 0.2539 0.284 Uiso 1 calc R . .
C873 C 0.4032(5) 0.4824(13) 0.3146(9) 0.47(2) Uani 1 d D . .
H87I H 0.4132 0.5103 0.2970 0.564 Uiso 1 calc R . .
H87J H 0.4217 0.4560 0.3246 0.564 Uiso 1 calc R . .
C874 C 0.3938(7) 0.5096(12) 0.3556(9) 0.49(3) Uani 1 d D . .
H87K H 0.3814 0.4835 0.3720 0.592 Uiso 1 calc R . .
H87L H 0.3780 0.5400 0.3463 0.592 Uiso 1 calc R . .
C875 C 0.4262(5) 0.5315(11) 0.3877(9) 0.373(15) Uani 1 d D . .
H87M H 0.4282 0.5699 0.3841 0.447 Uiso 1 d . . .
H87N H 0.4472 0.5136 0.3797 0.447 Uiso 1 d . . .
H87O H 0.4244 0.5221 0.4183 0.447 Uiso 1 d . . .
N900 N 0.4541(5) 0.2305(8) 0.0260(7) 0.317(9) Uiso 1 d . . .
C901 C 0.4329(5) 0.2406(7) 0.0517(7) 0.234(7) Uiso 1 d . . .
C902 C 0.4040(2) 0.2401(3) 0.0740(3) 0.104(2) Uiso 1 d . . .
H90A H 0.3843 0.2246 0.0544 0.125 Uiso 1 calc R . .
H90B H 0.3986 0.2770 0.0819 0.125 Uiso 1 calc R . .
H90C H 0.4091 0.2183 0.1011 0.125 Uiso 1 calc R . .
N910 N 0.0870(4) 0.2656(6) 0.3745(6) 0.252(6) Uiso 1 d . . .
C911 C 0.1040(3) 0.2673(5) 0.3459(5) 0.153(4) Uiso 1 d . . .
C912 C 0.1242(2) 0.2668(4) 0.3118(3) 0.117(3) Uiso 1 d . . .
H91A H 0.1485 0.2624 0.3248 0.140 Uiso 1 calc R . .
H91B H 0.1213 0.3009 0.2953 0.140 Uiso 1 calc R . .
H91C H 0.1172 0.2368 0.2915 0.140 Uiso 1 calc R . .
O920 O 0.2733(2) 0.0336(4) 0.1942(3) 0.187(3) Uiso 1 d . . .
C921 C 0.2499(7) 0.0451(9) 0.1572(9) 0.269(9) Uiso 1 d . . .
C922 C 0.2182(7) 0.0341(9) 0.1551(7) 0.332(12) Uiso 1 d . . .
H92A H 0.2050 0.0528 0.1296 0.398 Uiso 1 calc R . .
H92B H 0.2103 0.0459 0.1825 0.398 Uiso 1 calc R . .
H92C H 0.2148 -0.0049 0.1515 0.398 Uiso 1 calc R . .
C923 C 0.2639(8) 0.0459(13) 0.1176(11) 0.449(18) Uiso 1 d . . .
H92D H 0.2522 0.0188 0.0970 0.539 Uiso 1 calc R . .
H92E H 0.2884 0.0376 0.1241 0.539 Uiso 1 calc R . .
H92F H 0.2606 0.0817 0.1040 0.539 Uiso 1 calc R . .
C931 C -0.0169(8) 0.3927(13) 0.4222(11) 0.225(12) Uiso 0.50 d P . .
H93A H -0.0004 0.3663 0.4134 0.270 Uiso 0.50 calc PR . .
H93B H -0.0341 0.3732 0.4368 0.270 Uiso 0.50 calc PR . .
C930 C -0.0355(8) 0.4260(12) 0.3793(10) 0.230(13) Uiso 0.50 d P . .
H93C H -0.0413 0.4623 0.3886 0.276 Uiso 0.50 calc PR . .
H93D H -0.0566 0.4073 0.3662 0.276 Uiso 0.50 calc PR . .
H93E H -0.0200 0.4287 0.3573 0.276 Uiso 0.50 calc PR . .
O932 O 0.0043(10) 0.4417(16) 0.4578(13) 0.395(18) Uiso 0.50 d P . .
H932 H -0.0114 0.4635 0.4657 0.473 Uiso 0.50 d P . .
O940 O 0.0507(6) 0.2375(9) 0.4599(8) 0.232(8) Uiso 0.50 d P A 2
H940 H 0.0708 0.2438 0.4609 0.279 Uiso 0.50 d P B 2
C941 C 0.0435(10) 0.2076(16) 0.4956(14) 0.268(16) Uiso 0.50 d P A 2
H94A H 0.0547 0.1718 0.4963 0.321 Uiso 0.50 calc PR A 2
H94B H 0.0184 0.2023 0.4938 0.321 Uiso 0.50 calc PR A 2
C942 C 0.0581(6) 0.2409(10) 0.5377(8) 0.155(8) Uiso 0.50 d P A 2
H94D H 0.0821 0.2309 0.5476 0.185 Uiso 0.50 calc PR A 2
H94E H 0.0446 0.2333 0.5615 0.185 Uiso 0.50 calc PR A 2
H94F H 0.0567 0.2794 0.5305 0.185 Uiso 0.50 calc PR A 2
O950 O 0.5644(5) 0.2981(7) 0.0530(6) 0.176(6) Uiso 0.50 d P C 3
O951 O 0.4652(5) 0.4544(8) 0.2578(7) 0.226(8) Uiso 0.50 d P D 3
O952 O 0.0358(6) 0.3393(9) 0.4420(8) 0.255(9) Uiso 0.50 d P E 3
O953 O 0.4949(8) 0.5415(11) 0.2713(8) 0.303(13) Uiso 0.50 d P . 3
O954 O 0.0444(6) 0.1247(9) 0.4775(7) 0.235(8) Uiso 0.50 d P F 3

loop_
_atom_site_aniso_label
_atom_site_aniso_U_11
_atom_site_aniso_U_22
_atom_site_aniso_U_33
_atom_site_aniso_U_23
_atom_site_aniso_U_13
_atom_site_aniso_U_12
Na1 0.0525(14) 0.0901(16) 0.0592(15) 0.0112(12) 0.0109(11) 0.0025(12)
Na2 0.0662(15) 0.0695(14) 0.0662(15) 0.0056(11) 0.0214(12) 0.0021(11)
C11 0.057(4) 0.061(4) 0.078(5) 0.014(3) 0.015(3) 0.014(3)
C12 0.063(4) 0.075(4) 0.070(5) 0.011(4) 0.012(4) 0.008(3)
C13 0.087(6) 0.077(5) 0.103(7) -0.008(4) 0.021(5) 0.000(4)
C14 0.087(5) 0.078(5) 0.073(5) 0.001(4) 0.007(4) -0.005(4)
C15 0.058(4) 0.066(4) 0.064(5) 0.003(3) 0.011(3) -0.014(3)
C16 0.059(4) 0.057(4) 0.063(5) 0.002(3) 0.014(3) -0.010(3)
C17 0.054(4) 0.069(4) 0.055(4) 0.000(3) 0.009(3) 0.000(3)
C21 0.045(3) 0.059(4) 0.047(4) 0.004(3) 0.006(3) 0.001(3)
C22 0.070(4) 0.083(4) 0.052(4) -0.009(3) 0.002(3) -0.001(4)
C23 0.056(4) 0.084(4) 0.057(4) 0.000(3) 0.014(3) -0.005(3)
C24 0.073(4) 0.071(4) 0.068(5) -0.002(3) 0.013(4) -0.011(3)
C25 0.065(4) 0.071(4) 0.055(4) -0.006(3) 0.015(3) -0.001(3)
C26 0.060(4) 0.069(4) 0.043(4) 0.009(3) 0.010(3) 0.010(3)
C27 0.091(6) 0.082(5) 0.080(5) -0.004(4) 0.027(4) 0.011(4)
C31 0.062(4) 0.063(4) 0.061(4) -0.012(3) 0.007(3) 0.000(3)
C32 0.065(5) 0.094(5) 0.086(5) -0.008(4) 0.017(4) -0.010(4)
C33 0.083(6) 0.098(6) 0.099(6) -0.011(5) 0.025(5) -0.015(4)
C34 0.051(4) 0.094(5) 0.097(6) -0.019(4) 0.006(4) -0.018(4)
C35 0.068(5) 0.089(5) 0.077(5) -0.008(4) 0.005(4) -0.002(4)
C36 0.058(5) 0.079(4) 0.075(5) -0.025(4) 0.005(4) -0.001(3)
C37 0.068(5) 0.102(5) 0.080(5) -0.005(4) 0.001(4) -0.003(4)
C41 0.072(5) 0.085(5) 0.068(4) -0.009(4) 0.004(4) 0.016(4)
C42 0.051(4) 0.099(5) 0.071(5) -0.008(4) 0.006(3) 0.002(4)
C43 0.055(4) 0.088(5) 0.071(4) -0.007(4) 0.019(3) 0.011(4)
C44 0.048(4) 0.081(4) 0.067(4) 0.005(3) 0.016(3) 0.006(3)
C45 0.055(4) 0.067(4) 0.060(4) 0.011(3) 0.011(3) 0.013(3)
C46 0.043(4) 0.073(4) 0.064(4) 0.012(3) 0.008(3) 0.006(3)
C47 0.059(4) 0.078(4) 0.076(5) 0.016(3) 0.018(3) 0.016(3)
O150 0.058(3) 0.086(3) 0.065(3) 0.008(2) 0.019(2) 0.017(2)
O250 0.051(2) 0.076(3) 0.050(2) 0.0019(19) 0.0129(18) 0.0085(19)
O350 0.058(3) 0.083(3) 0.073(3) 0.003(2) 0.008(2) 0.001(2)
O450 0.057(3) 0.093(3) 0.052(3) 0.005(2) 0.0097(19) 0.018(2)
C251 0.065(4) 0.060(4) 0.065(4) -0.002(3) 0.016(3) 0.002(3)
C252 0.056(4) 0.065(4) 0.054(4) 0.010(3) 0.018(3) 0.001(3)
O253 0.061(3) 0.083(3) 0.059(3) 0.008(2) 0.017(2) 0.005(2)
O254 0.061(3) 0.101(3) 0.073(3) 0.017(2) 0.021(2) 0.015(2)
C100 0.142(9) 0.111(7) 0.096(7) -0.022(5) 0.019(6) 0.018(6)
C101 0.38(3) 0.251(17) 0.152(13) -0.028(12) 0.060(14) 0.130(17)
C102 0.36(2) 0.185(14) 0.180(13) -0.055(11) 0.045(14) -0.018(14)
C103 0.168(13) 0.37(2) 0.197(14) -0.149(14) 0.068(11) -0.005(13)
C200 0.096(6) 0.102(6) 0.068(5) 0.006(4) 0.029(4) -0.019(4)
C201 0.176(10) 0.192(11) 0.108(8) -0.021(7) 0.054(7) 0.026(8)
C202 0.135(8) 0.197(10) 0.079(6) 0.019(6) 0.030(6) 0.006(7)
C203 0.36(2) 0.236(15) 0.143(10) -0.055(9) 0.149(12) -0.118(14)
C300 0.062(5) 0.142(8) 0.117(7) -0.004(6) 0.029(5) -0.014(5)
C301 0.128(10) 0.222(13) 0.186(12) 0.021(9) 0.062(8) 0.009(9)
C302 0.185(13) 0.137(10) 0.34(2) -0.006(11) 0.115(13) -0.036(9)
C303 0.172(12) 0.37(2) 0.168(13) -0.008(13) 0.072(10) -0.084(13)
C400 0.057(4) 0.116(6) 0.086(5) -0.010(5) 0.018(4) -0.001(4)
C401 0.090(6) 0.174(9) 0.121(7) 0.029(6) 0.026(5) 0.049(6)
C402 0.102(7) 0.291(15) 0.167(10) -0.113(11) 0.031(7) 0.029(8)
C403 0.090(6) 0.146(8) 0.207(11) 0.024(7) 0.061(7) 0.026(6)
C451 0.068(5) 0.096(5) 0.081(5) 0.002(4) 0.014(4) 0.020(4)
C452 0.046(4) 0.085(5) 0.051(4) -0.001(3) 0.007(3) 0.010(3)
O453 0.086(3) 0.088(3) 0.071(3) -0.003(3) 0.017(2) 0.018(3)
N454 0.080(4) 0.102(4) 0.061(4) 0.000(3) 0.012(3) 0.023(3)
C460 0.103(6) 0.148(8) 0.070(5) 0.009(5) 0.016(4) 0.031(6)
C461 0.105(7) 0.119(7) 0.100(6) 0.013(5) 0.014(5) 0.017(6)
C462 0.263(17) 0.182(12) 0.131(10) 0.015(9) 0.027(10) 0.060(11)
C463 0.48(4) 0.27(2) 0.26(2) -0.046(19) -0.03(2) 0.12(3)
C465 1.01(12) 0.35(5) 1.34(16) -0.06(7) 0.85(13) -0.05(6)
C464 0.58(5) 0.157(15) 0.41(4) -0.03(2) -0.27(4) 0.05(2)
C470 0.096(6) 0.109(6) 0.081(5) 0.006(4) 0.029(4) 0.021(5)
C471 0.172(10) 0.135(8) 0.095(7) -0.035(6) 0.015(6) -0.003(7)
C472 0.278(16) 0.166(11) 0.112(9) -0.048(8) 0.018(9) 0.023(11)
C473 0.55(5) 0.27(3) 0.37(4) -0.08(3) 0.17(3) 0.06(3)
C474 0.55(6) 0.33(4) 0.53(6) -0.03(4) 0.10(5) 0.01(4)
C475 0.69(6) 0.24(2) 0.208(19) -0.027(15) -0.08(2) -0.10(3)
C51 0.065(4) 0.067(4) 0.062(4) -0.008(3) 0.006(3) -0.001(3)
C52 0.066(4) 0.101(5) 0.058(4) -0.009(4) 0.012(3) 0.005(4)
C53 0.078(5) 0.117(6) 0.060(5) -0.002(4) 0.010(4) 0.000(4)
C54 0.079(5) 0.085(5) 0.060(5) 0.008(4) 0.001(4) 0.004(4)
C55 0.056(4) 0.074(4) 0.043(4) 0.003(3) 0.003(3) 0.010(3)
C56 0.059(4) 0.082(5) 0.044(4) 0.006(3) 0.010(3) 0.001(3)
C57 0.050(4) 0.079(4) 0.055(4) 0.009(3) 0.001(3) 0.008(3)
C61 0.060(4) 0.069(4) 0.061(4) 0.013(3) 0.015(3) 0.007(3)
C62 0.083(5) 0.071(4) 0.069(5) 0.010(3) 0.022(4) 0.001(4)
C63 0.058(4) 0.057(4) 0.083(5) 0.004(3) 0.014(4) 0.002(3)
C64 0.071(4) 0.072(4) 0.060(5) 0.006(3) 0.010(3) 0.000(3)
C65 0.062(4) 0.056(3) 0.055(4) 0.001(3) 0.015(3) 0.007(3)
C66 0.052(4) 0.051(3) 0.074(5) 0.000(3) 0.015(3) 0.002(3)
C67 0.062(4) 0.057(4) 0.061(4) -0.005(3) 0.014(3) -0.007(3)
C71 0.067(4) 0.073(4) 0.049(4) -0.002(3) 0.020(3) 0.002(3)
C72 0.057(4) 0.072(4) 0.063(4) -0.004(3) 0.015(3) -0.005(3)
C73 0.073(5) 0.084(5) 0.082(5) -0.008(4) 0.010(4) -0.007(4)
C74 0.058(4) 0.075(4) 0.060(4) 0.001(3) 0.009(3) 0.016(3)
C75 0.045(4) 0.070(4) 0.052(4) 0.001(3) 0.010(3) 0.002(3)
C76 0.047(4) 0.065(4) 0.044(3) 0.003(3) 0.009(3) 0.010(3)
C77 0.049(3) 0.059(4) 0.054(4) 0.008(3) 0.004(3) 0.009(3)
C81 0.042(4) 0.052(3) 0.059(4) 0.007(3) 0.000(3) 0.004(3)
C82 0.055(4) 0.057(4) 0.075(5) 0.002(3) 0.001(3) 0.005(3)
C83 0.046(4) 0.070(4) 0.067(4) -0.005(3) 0.005(3) -0.002(3)
C84 0.076(5) 0.064(4) 0.073(5) -0.006(3) 0.018(4) -0.001(3)
C85 0.060(4) 0.062(4) 0.059(4) -0.004(3) 0.012(3) 0.000(3)
C86 0.035(3) 0.051(3) 0.067(4) 0.003(3) 0.017(3) 0.004(2)
C87 0.057(4) 0.073(4) 0.065(4) -0.007(3) 0.010(3) -0.008(3)
O550 0.083(3) 0.086(3) 0.074(3) 0.005(2) 0.022(2) 0.005(2)
O650 0.044(2) 0.053(2) 0.065(2) 0.0072(18) 0.0166(18) 0.0064(17)
O750 0.047(2) 0.060(2) 0.066(3) 0.0076(18) 0.0115(19) 0.0035(18)
O850 0.052(2) 0.059(2) 0.067(3) -0.0006(19) 0.0078(19) -0.0008(19)
C651 0.073(4) 0.071(4) 0.073(5) 0.023(3) 0.025(4) 0.014(3)
C652 0.050(4) 0.084(5) 0.058(4) 0.017(4) 0.008(3) 0.021(4)
O653 0.066(3) 0.072(3) 0.085(3) 0.005(2) 0.026(2) 0.006(2)
O654 0.082(3) 0.078(3) 0.102(4) 0.003(2) 0.037(3) 0.019(3)
C500 0.141(8) 0.140(8) 0.069(6) 0.007(5) 0.039(6) 0.029(7)
C501 0.150(11) 0.45(3) 0.071(8) -0.009(11) 0.023(7) 0.028(13)
C502 0.32(2) 0.254(18) 0.219(16) 0.032(13) 0.177(16) 0.023(16)
C503 0.250(15) 0.291(17) 0.134(10) 0.047(10) 0.113(10) 0.087(14)
C600 0.074(5) 0.094(5) 0.074(5) 0.013(4) 0.022(4) -0.011(4)
C601 0.182(12) 0.286(17) 0.175(13) -0.009(11) 0.075(10) -0.106(12)
C602 0.075(6) 0.155(8) 0.180(10) 0.047(7) 0.046(6) -0.002(5)
C603 0.249(16) 0.130(10) 0.39(2) 0.043(12) 0.202(16) -0.020(10)
C700 0.058(5) 0.088(5) 0.112(6) -0.004(4) 0.013(4) -0.020(4)
C701 0.056(5) 0.161(9) 0.229(12) 0.035(8) 0.025(6) -0.012(5)
C702 0.085(8) 0.57(3) 0.144(11) -0.084(15) -0.010(7) -0.113(13)
C703 0.056(5) 0.104(6) 0.276(13) -0.024(7) 0.038(6) 0.003(5)
C800 0.068(5) 0.093(5) 0.098(6) -0.017(4) 0.026(4) 0.007(4)
C801 0.074(5) 0.104(6) 0.123(7) 0.000(5) 0.031(5) -0.010(4)
C802 0.102(7) 0.131(8) 0.145(8) -0.010(6) 0.015(6) 0.025(6)
C803 0.096(6) 0.158(8) 0.123(7) -0.053(6) 0.036(5) 0.008(6)
C851 0.069(4) 0.062(4) 0.080(5) 0.004(3) 0.020(3) -0.004(3)
C852 0.048(4) 0.052(4) 0.072(4) 0.000(3) 0.013(3) 0.001(3)
O853 0.050(2) 0.069(3) 0.073(3) 0.018(2) 0.010(2) 0.001(2)
N854 0.055(3) 0.063(3) 0.080(4) 0.010(3) 0.017(3) 0.001(3)
C860 0.091(5) 0.073(5) 0.095(6) -0.003(4) 0.027(4) -0.011(4)
C861 0.107(6) 0.086(5) 0.110(7) -0.001(5) 0.035(5) -0.005(4)
C862 0.128(8) 0.122(7) 0.131(9) 0.014(6) 0.015(6) 0.004(6)
C863 0.32(2) 0.181(13) 0.127(12) 0.059(10) -0.002(12) 0.009(12)
C864 0.34(3) 0.40(4) 0.29(3) -0.07(3) 0.04(3) -0.03(3)
C865 0.37(4) 0.82(8) 0.35(4) -0.20(4) 0.09(3) -0.03(4)
C870 0.080(6) 0.096(5) 0.101(6) 0.022(4) 0.018(4) -0.002(4)
C871 0.134(9) 0.123(7) 0.163(10) 0.018(7) -0.012(7) -0.029(7)
C872 0.115(11) 0.242(17) 0.33(2) 0.092(16) -0.034(12) -0.044(10)
C873 0.54(6) 0.33(4) 0.48(6) -0.06(3) -0.14(4) -0.06(4)
C874 0.77(8) 0.30(3) 0.37(4) -0.12(3) -0.04(4) -0.19(4)
C875 0.23(2) 0.33(3) 0.58(5) -0.10(3) 0.15(3) -0.05(2)

loop_
_atom_type_symbol
_atom_type_description
_atom_type_scat_dispersion_real
_atom_type_scat_dispersion_imag
_atom_type_scat_source
C C 0.0033 0.0016 'International Tables Vol C Tables 4.2.6.8 and 6.1.1.4'
H H 0.0000 0.0000 'International Tables Vol C Tables 4.2.6.8 and 6.1.1.4'
N N 0.0061 0.0033 'International Tables Vol C Tables 4.2.6.8 and 6.1.1.4'
O O 0.0106 0.0060 'International Tables Vol C Tables 4.2.6.8 and 6.1.1.4'
Na Na 0.0362 0.0249 'International Tables Vol C Tables 4.2.6.8 and 6.1.1.4'

loop_
_geom_angle_atom_site_label_1
_geom_angle_atom_site_label_2
_geom_angle_atom_site_label_3
_geom_angle
_geom_angle_site_symmetry_1
_geom_angle_site_symmetry_3
_geom_angle_publ_flag
O253 Na1 O150 117.84(17) . . ?
O253 Na1 O653 79.54(16) . . ?
O150 Na1 O653 82.22(18) . . ?
O253 Na1 O250 68.74(15) . . ?
O150 Na1 O250 84.21(16) . . ?
O653 Na1 O250 134.09(17) . . ?
O253 Na1 O350 115.00(18) . . ?
O150 Na1 O350 114.23(17) . . ?
O653 Na1 O350 144.07(17) . . ?
O250 Na1 O350 80.98(15) . . ?
O253 Na1 O453 107.44(17) . . ?
O150 Na1 O453 125.46(17) . . ?
O653 Na1 O453 77.54(18) . . ?
O250 Na1 O453 142.66(18) . . ?
O350 Na1 O453 66.87(16) . . ?
O253 Na1 O450 163.69(17) . . ?
O150 Na1 O450 72.90(14) . . ?
O653 Na1 O450 90.47(16) . . ?
O250 Na1 O450 126.52(14) . . ?
O350 Na1 O450 66.71(16) . . ?
O453 Na1 O450 57.39(14) . . ?
O253 Na1 Na2 40.94(12) . . ?
O150 Na1 Na2 112.03(12) . . ?
O653 Na1 Na2 41.08(12) . . ?
O250 Na1 Na2 108.08(13) . . ?
O350 Na1 Na2 133.52(14) . . ?
O453 Na1 Na2 83.13(14) . . ?
O450 Na1 Na2 125.20(13) . . ?
O653 Na2 O253 79.32(16) . . ?
O653 Na2 O750 117.63(18) . . ?
O253 Na2 O750 83.15(17) . . ?
O653 Na2 O550 116.98(17) . . ?
O253 Na2 O550 145.35(18) . . ?
O750 Na2 O550 111.02(17) . . ?
O653 Na2 O650 67.95(16) . . ?
O253 Na2 O650 133.47(16) . . ?
O750 Na2 O650 83.80(14) . . ?
O550 Na2 O650 80.64(15) . . ?
O653 Na2 O853 109.26(18) . . ?
O253 Na2 O853 80.09(16) . . ?
O750 Na2 O853 125.74(15) . . ?
O550 Na2 O853 65.87(15) . . ?
O650 Na2 O853 140.99(17) . . ?
O653 Na2 O850 164.99(17) . . ?
O253 Na2 O850 90.74(15) . . ?
O750 Na2 O850 71.69(14) . . ?
O550 Na2 O850 66.08(14) . . ?
O650 Na2 O850 126.43(15) . . ?
O853 Na2 O850 57.44(14) . . ?
O653 Na2 Na1 41.86(13) . . ?
O253 Na2 Na1 39.93(11) . . ?
O750 Na2 Na1 112.01(15) . . ?
O550 Na2 Na1 136.74(14) . . ?
O650 Na2 Na1 108.12(12) . . ?
O853 Na2 Na1 85.46(12) . . ?
O850 Na2 Na1 125.04(11) . . ?
C12 C11 C16 118.7(6) . . ?
C12 C11 C47 119.6(5) . . ?
C16 C11 C47 121.6(6) . . ?
C13 C12 C11 121.6(6) . . ?
C14 C13 C12 119.7(7) . . ?
C14 C13 C100 120.7(8) . . ?
C12 C13 C100 119.6(7) . . ?
C13 C14 C15 120.7(7) . . ?
C16 C15 C14 118.4(6) . . ?
C16 C15 C17 122.3(5) . . ?
C14 C15 C17 119.2(6) . . ?
O150 C16 C15 117.8(5) . . ?
O150 C16 C11 121.4(6) . . ?
C15 C16 C11 120.8(6) . . ?
C21 C17 C15 108.8(4) . . ?
C26 C21 C22 115.9(5) . . ?
C26 C21 C17 123.8(5) . . ?
C22 C21 C17 120.2(5) . . ?
C23 C22 C21 123.7(6) . . ?
C22 C23 C24 116.2(6) . . ?
C22 C23 C200 121.0(6) . . ?
C24 C23 C200 122.8(6) . . ?
C25 C24 C23 122.0(6) . . ?
C24 C25 C26 119.2(6) . . ?
C24 C25 C27 118.5(6) . . ?
C26 C25 C27 122.2(6) . . ?
C25 C26 C21 122.5(5) . . ?
C25 C26 O250 118.6(5) . . ?
C21 C26 O250 118.9(5) . . ?
C31 C27 C25 111.7(5) . . ?
C32 C31 C36 119.4(6) . . ?
C32 C31 C27 121.9(6) . . ?
C36 C31 C27 118.6(6) . . ?
C31 C32 C33 124.5(7) . . ?
C32 C33 C34 115.5(7) . . ?
C32 C33 C300 122.6(8) . . ?
C34 C33 C300 121.8(8) . . ?
C35 C34 C33 122.0(7) . . ?
C34 C35 C36 119.4(7) . . ?
C34 C35 C37 117.6(6) . . ?
C36 C35 C37 122.8(6) . . ?
O350 C36 C31 118.8(6) . . ?
O350 C36 C35 122.1(6) . . ?
C31 C36 C35 119.1(6) . . ?
C41 C37 C35 111.6(5) . . ?
C42 C41 C46 117.6(6) . . ?
C42 C41 C37 118.7(6) . . ?
C46 C41 C37 123.7(6) . . ?
C43 C42 C41 122.2(6) . . ?
C42 C43 C44 117.9(6) . . ?
C42 C43 C400 120.8(6) . . ?
C44 C43 C400 121.2(6) . . ?
C43 C44 C45 121.6(6) . . ?
C46 C45 C44 119.8(6) . . ?
C46 C45 C47 121.5(5) . . ?
C44 C45 C47 118.5(6) . . ?
C45 C46 C41 120.7(6) . . ?
C45 C46 O450 123.3(5) . . ?
C41 C46 O450 116.0(6) . . ?
C11 C47 C45 111.8(5) . . ?
C16 O150 Na1 148.0(3) . . ?
C26 O250 C251 111.5(4) . . ?
C26 O250 Na1 131.3(3) . . ?
C251 O250 Na1 116.5(3) . . ?
C36 O350 Na1 152.5(4) . . ?
C451 O450 C46 112.0(4) . . ?
C451 O450 Na1 107.6(3) . . ?
C46 O450 Na1 139.6(3) . . ?
O250 C251 C252 111.5(5) . . ?
O254 C252 O253 126.4(5) . . ?
O254 C252 C251 116.0(6) . . ?
O253 C252 C251 117.6(6) . . ?
C252 O253 Na1 123.1(4) . . ?
C252 O253 Na2 127.9(4) . . ?
Na1 O253 Na2 99.12(18) . . ?
C101 C100 C103 107.5(12) . . ?
C101 C100 C13 112.8(9) . . ?
C103 C100 C13 110.0(8) . . ?
C101 C100 C102 109.6(11) . . ?
C103 C100 C102 108.7(11) . . ?
C13 C100 C102 108.3(9) . . ?
C203 C200 C23 114.5(7) . . ?
C203 C200 C202 111.5(9) . . ?
C23 C200 C202 109.1(6) . . ?
C203 C200 C201 107.6(9) . . ?
C23 C200 C201 108.5(6) . . ?
C202 C200 C201 105.2(7) . . ?
C301 C300 C302 108.6(9) . . ?
C301 C300 C303 108.9(9) . . ?
C302 C300 C303 107.1(10) . . ?
C301 C300 C33 112.9(8) . . ?
C302 C300 C33 110.2(8) . . ?
C303 C300 C33 109.0(8) . . ?
C401 C400 C402 107.4(8) . . ?
C401 C400 C403 111.4(7) . . ?
C402 C400 C403 106.6(8) . . ?
C401 C400 C43 109.3(6) . . ?
C402 C400 C43 111.8(6) . . ?
C403 C400 C43 110.4(6) . . ?
O450 C451 C452 108.2(5) . . ?
O453 C452 N454 122.3(6) . . ?
O453 C452 C451 119.9(6) . . ?
N454 C452 C451 117.7(6) . . ?
C452 O453 Na1 110.8(4) . . ?
C452 N454 C460 121.8(6) . . ?
C452 N454 C470 120.4(6) . . ?
C460 N454 C470 117.7(6) . . ?
N454 C460 C461 114.2(7) . . ?
C460 C461 C462 115.5(8) . . ?
C463 C462 C461 120.6(12) . . ?
C462 C463 C464 113.2(15) . . ?
C465 C464 C463 111.5(18) . . ?
N454 C470 C471 113.2(7) . . ?
C470 C471 C472 110.1(8) . . ?
C471 C472 C473 103.4(11) . . ?
C474 C473 C472 120.0(17) . . ?
C473 C474 C475 111.5(18) . . ?
C56 C51 C52 116.6(6) . . ?
C56 C51 C87 123.1(6) . . ?
C52 C51 C87 120.2(6) . . ?
C53 C52 C51 123.2(6) . . ?
C52 C53 C54 117.9(6) . . ?
C52 C53 C500 122.7(7) . . ?
C54 C53 C500 119.3(7) . . ?
C53 C54 C55 120.2(6) . . ?
C56 C55 C54 119.1(6) . . ?
C56 C55 C57 122.7(5) . . ?
C54 C55 C57 118.1(6) . . ?
C55 C56 C51 123.0(6) . . ?
C55 C56 O550 116.8(5) . . ?
C51 C56 O550 120.3(5) . . ?
C55 C57 C61 110.3(5) . . ?
C66 C61 C62 118.1(6) . . ?
C66 C61 C57 121.3(5) . . ?
C62 C61 C57 120.5(6) . . ?
C63 C62 C61 123.0(6) . . ?
C62 C63 C64 115.6(6) . . ?
C62 C63 C600 121.8(6) . . ?
C64 C63 C600 122.5(6) . . ?
C65 C64 C63 125.2(6) . . ?
C64 C65 C66 117.6(5) . . ?
C64 C65 C67 121.9(6) . . ?
C66 C65 C67 120.3(5) . . ?
O650 C66 C61 120.5(5) . . ?
O650 C66 C65 119.2(5) . . ?
C61 C66 C65 120.3(5) . . ?
C65 C67 C71 110.4(4) . . ?
C72 C71 C76 118.6(5) . . ?
C72 C71 C67 120.5(5) . . ?
C76 C71 C67 120.9(5) . . ?
C73 C72 C71 122.0(6) . . ?
C74 C73 C72 118.2(6) . . ?
C74 C73 C700 120.0(6) . . ?
C72 C73 C700 121.8(6) . . ?
C75 C74 C73 121.3(6) . . ?
C74 C75 C76 119.8(5) . . ?
C74 C75 C77 119.0(5) . . ?
C76 C75 C77 121.1(5) . . ?
O750 C76 C75 121.5(5) . . ?
O750 C76 C71 118.7(5) . . ?
C75 C76 C71 119.9(5) . . ?
C81 C77 C75 110.9(4) . . ?
C86 C81 C82 118.2(5) . . ?
C86 C81 C77 123.6(5) . . ?
C82 C81 C77 118.2(5) . . ?
C81 C82 C83 122.6(5) . . ?
C84 C83 C82 116.4(5) . . ?
C84 C83 C800 125.0(6) . . ?
C82 C83 C800 118.6(6) . . ?
C83 C84 C85 123.6(6) . . ?
C84 C85 C86 116.1(5) . . ?
C84 C85 C87 121.5(6) . . ?
C86 C85 C87 122.4(5) . . ?
C81 C86 O850 121.6(5) . . ?
C81 C86 C85 122.7(5) . . ?
O850 C86 C85 115.5(5) . . ?
C51 C87 C85 112.5(5) . . ?
C56 O550 Na2 159.1(4) . . ?
C66 O650 C651 111.9(4) . . ?
C66 O650 Na2 130.2(3) . . ?
C651 O650 Na2 117.6(3) . . ?
C76 O750 Na2 150.0(3) . . ?
C86 O850 C851 113.8(4) . . ?
C86 O850 Na2 138.1(3) . . ?
C851 O850 Na2 107.9(3) . . ?
O650 C651 C652 110.1(5) . . ?
O653 C652 O654 126.4(6) . . ?
O653 C652 C651 119.9(6) . . ?
O654 C652 C651 113.7(6) . . ?
C652 O653 Na2 121.7(4) . . ?
C652 O653 Na1 130.2(4) . . ?
Na2 O653 Na1 97.1(2) . . ?
C501 C500 C503 122.4(10) . . ?
C501 C500 C53 111.3(9) . . ?
C503 C500 C53 110.9(8) . . ?
C501 C500 C502 103.8(11) . . ?
C503 C500 C502 98.4(10) . . ?
C53 C500 C502 108.2(8) . . ?
C603 C600 C601 112.7(9) . . ?
C603 C600 C63 109.1(7) . . ?
C601 C600 C63 111.8(7) . . ?
C603 C600 C602 108.5(9) . . ?
C601 C600 C602 103.5(8) . . ?
C63 C600 C602 111.2(6) . . ?
C702 C700 C701 109.1(10) . . ?
C702 C700 C703 104.2(10) . . ?
C701 C700 C703 108.3(7) . . ?
C702 C700 C73 107.2(7) . . ?
C701 C700 C73 112.0(7) . . ?
C703 C700 C73 115.5(6) . . ?
C801 C800 C803 109.8(6) . . ?
C801 C800 C802 107.9(7) . . ?
C803 C800 C802 107.3(7) . . ?
C801 C800 C83 111.0(6) . . ?
C803 C800 C83 110.0(6) . . ?
C802 C800 C83 110.8(6) . . ?
O850 C851 C852 109.0(5) . . ?
O853 C852 N854 121.5(5) . . ?
O853 C852 C851 119.0(5) . . ?
N854 C852 C851 119.5(5) . . ?
C852 O853 Na2 110.6(4) . . ?
C852 N854 C860 122.3(5) . . ?
C852 N854 C870 119.5(5) . . ?
C860 N854 C870 117.9(5) . . ?
N854 C860 C861 113.4(6) . . ?
C862 C861 C860 115.3(6) . . ?
C863 C862 C861 110.8(8) . . ?
C864 C863 C862 118.9(12) . . ?
C863 C864 C865 106.2(15) . . ?
N854 C870 C871 114.3(7) . . ?
C870 C871 C872 112.7(10) . . ?
C873 C872 C871 125.5(14) . . ?
C872 C873 C874 118.7(16) . . ?
C873 C874 C875 112.4(18) . . ?
N900 C901 C902 164(2) . . ?
N910 C911 C912 177.4(15) . . ?
C922 C921 O920 122(3) . . ?
C922 C921 C923 118(3) . . ?
O920 C921 C923 114(3) . . ?
C930 C931 O932 105(3) . . ?
O940 C941 C942 106(3) . . ?

loop_
_geom_bond_atom_site_label_1
_geom_bond_atom_site_label_2
_geom_bond_distance
_geom_bond_site_symmetry_2
_geom_bond_publ_flag
Na1 O253 2.299(5) . ?
Na1 O150 2.370(5) . ?
Na1 O653 2.378(5) . ?
Na1 O250 2.390(5) . ?
Na1 O350 2.443(5) . ?
Na1 O453 2.557(5) . ?
Na1 O450 2.808(5) . ?
Na1 Na2 3.536(4) . ?
Na2 O653 2.341(5) . ?
Na2 O253 2.347(5) . ?
Na2 O750 2.369(5) . ?
Na2 O550 2.398(5) . ?
Na2 O650 2.406(5) . ?
Na2 O853 2.582(5) . ?
Na2 O850 2.810(5) . ?
C11 C12 1.398(8) . ?
C11 C16 1.411(8) . ?
C11 C47 1.504(8) . ?
C12 C13 1.386(9) . ?
C13 C14 1.374(9) . ?
C13 C100 1.555(11) . ?
C14 C15 1.436(9) . ?
C15 C16 1.393(8) . ?
C15 C17 1.550(8) . ?
C16 O150 1.385(7) . ?
C17 C21 1.508(8) . ?
C21 C26 1.391(8) . ?
C21 C22 1.399(8) . ?
C22 C23 1.389(8) . ?
C23 C24 1.406(8) . ?
C23 C200 1.514(9) . ?
C24 C25 1.365(8) . ?
C25 C26 1.366(8) . ?
C25 C27 1.536(8) . ?
C26 O250 1.418(6) . ?
C27 C31 1.521(9) . ?
C31 C32 1.367(9) . ?
C31 C36 1.403(9) . ?
C32 C33 1.383(10) . ?
C33 C34 1.430(10) . ?
C33 C300 1.522(10) . ?
C34 C35 1.388(9) . ?
C35 C36 1.415(9) . ?
C35 C37 1.561(9) . ?
C36 O350 1.390(7) . ?
C37 C41 1.539(9) . ?
C41 C42 1.399(9) . ?
C41 C46 1.412(9) . ?
C42 C43 1.360(9) . ?
C43 C44 1.377(8) . ?
C43 C400 1.563(9) . ?
C44 C45 1.393(8) . ?
C45 C46 1.335(8) . ?
C45 C47 1.560(8) . ?
C46 O450 1.421(7) . ?
O250 C251 1.451(6) . ?
O450 C451 1.417(7) . ?
C251 C252 1.518(8) . ?
C252 O254 1.250(7) . ?
C252 O253 1.253(7) . ?
C100 C101 1.453(15) . ?
C100 C103 1.492(14) . ?
C100 C102 1.577(15) . ?
C200 C203 1.489(13) . ?
C200 C202 1.565(11) . ?
C200 C201 1.608(12) . ?
C300 C301 1.460(12) . ?
C300 C302 1.492(13) . ?
C300 C303 1.518(14) . ?
C400 C401 1.514(10) . ?
C400 C402 1.520(11) . ?
C400 C403 1.555(11) . ?
C451 C452 1.502(8) . ?
C452 O453 1.232(7) . ?
C452 N454 1.350(8) . ?
N454 C460 1.443(9) . ?
N454 C470 1.467(8) . ?
C460 C461 1.515(10) . ?
C461 C462 1.554(11) . ?
C462 C463 1.413(14) . ?
C463 C464 1.575(16) . ?
C465 C464 1.495(19) . ?
C470 C471 1.489(9) . ?
C471 C472 1.517(11) . ?
C472 C473 1.601(15) . ?
C473 C474 1.389(16) . ?
C474 C475 1.563(17) . ?
C51 C56 1.393(8) . ?
C51 C52 1.422(8) . ?
C51 C87 1.504(8) . ?
C52 C53 1.389(9) . ?
C53 C54 1.409(9) . ?
C53 C500 1.552(10) . ?
C54 C55 1.430(8) . ?
C55 C56 1.370(8) . ?
C55 C57 1.511(8) . ?
C56 O550 1.395(7) . ?
C57 C61 1.519(8) . ?
C61 C66 1.395(8) . ?
C61 C62 1.418(8) . ?
C62 C63 1.396(9) . ?
C63 C64 1.399(8) . ?
C63 C600 1.524(9) . ?
C64 C65 1.360(8) . ?
C65 C66 1.441(8) . ?
C65 C67 1.517(8) . ?
C66 O650 1.386(6) . ?
C67 C71 1.523(8) . ?
C71 C72 1.401(8) . ?
C71 C76 1.409(8) . ?
C72 C73 1.398(9) . ?
C73 C74 1.397(9) . ?
C73 C700 1.562(9) . ?
C74 C75 1.391(8) . ?
C75 C76 1.407(7) . ?
C75 C77 1.527(8) . ?
C76 O750 1.382(6) . ?
C77 C81 1.517(8) . ?
C81 C86 1.355(7) . ?
C81 C82 1.408(8) . ?
C82 C83 1.411(8) . ?
C83 C84 1.398(8) . ?
C83 C800 1.541(9) . ?
C84 C85 1.399(8) . ?
C85 C86 1.440(8) . ?
C85 C87 1.513(8) . ?
C86 O850 1.423(6) . ?
O650 C651 1.433(6) . ?
O850 C851 1.425(6) . ?
C651 C652 1.531(8) . ?
C652 O653 1.214(7) . ?
C652 O654 1.259(7) . ?
C500 C501 1.375(13) . ?
C500 C503 1.516(14) . ?
C500 C502 1.594(17) . ?
C600 C603 1.496(13) . ?
C600 C601 1.513(12) . ?
C600 C602 1.535(10) . ?
C700 C702 1.437(13) . ?
C700 C701 1.445(11) . ?
C700 C703 1.475(10) . ?
C800 C801 1.494(9) . ?
C800 C803 1.517(10) . ?
C800 C802 1.533(10) . ?
C851 C852 1.505(8) . ?
C852 O853 1.248(6) . ?
C852 N854 1.337(7) . ?
N854 C860 1.445(8) . ?
N854 C870 1.461(8) . ?
C860 C861 1.529(8) . ?
C861 C862 1.527(9) . ?
C862 C863 1.524(12) . ?
C863 C864 1.485(15) . ?
C864 C865 1.588(16) . ?
C870 C871 1.497(10) . ?
C871 C872 1.510(12) . ?
C872 C873 1.447(14) . ?
C873 C874 1.485(18) . ?
C874 C875 1.547(17) . ?
N900 C901 1.23(2) . ?
C901 C902 1.38(2) . ?
N910 C911 1.154(16) . ?
C911 C912 1.375(14) . ?
O920 C921 1.34(2) . ?
C921 C922 1.25(3) . ?
C921 C923 1.37(3) . ?
C931 C930 1.59(3) . ?
C931 O932 1.72(4) . ?
O940 C941 1.35(4) . ?
C941 C942 1.52(4) . ?
O953 O953 1.39(5) 6_656 ?
